data_2234219
loop_
_publ_author_name
'Jia, Chunman'
'Chen, Shangwen'
'Yuan, Wenbing'

_publ_section_title
;
 4-[(2-Carboxyethyl)amino]benzoic acid monohydrate
;
_journal_coeditor_code HB6663
_journal_issue 4
_journal_name_full 'Acta Crystallographica Section E'
_journal_page_first o1098
_journal_paper_doi 10.1107/S1600536812009518
_journal_volume 68
_journal_year 2012
_chemical_formula_iupac 'C10 H11 N O4, H2 O'
_chemical_formula_moiety 'C10 H11 N O4, H2 O'
_chemical_formula_sum 'C10 H13 N O5'
_chemical_formula_weight 227.21
_chemical_name_systematic
;
4-[(2-Carboxyethyl)amino]benzoic acid monohydrate
;
_space_group_IT_number 61
_symmetry_cell_setting orthorhombic
_symmetry_space_group_name_Hall '-P 2ac 2ab'
_symmetry_space_group_name_H-M 'P b c a'
_atom_sites_solution_hydrogens geom
_atom_sites_solution_primary direct
_atom_sites_solution_secondary difmap
_audit_creation_method SHELXL-97
_cell_angle_alpha 90.00
_cell_angle_beta 90.00
_cell_angle_gamma 90.00
_cell_formula_units_Z 8
_cell_length_a 4.9387(19)
_cell_length_b 19.700(7)
_cell_length_c 21.616(8)
_cell_measurement_reflns_used 4011
_cell_measurement_temperature 298(2)
_cell_measurement_theta_max 27.4372
_cell_measurement_theta_min 2.2724
_cell_volume 2103.1(13)
_computing_cell_refinement 'CrystalClear (Rigaku, 2005)'
_computing_data_collection 'CrystalClear (Rigaku, 2005)'
_computing_data_reduction 'CrystalClear (Rigaku, 2005)'
_computing_molecular_graphics 'SHELXTL (Sheldrick, 2008)'
_computing_publication_material 'SHELXTL (Sheldrick, 2008)'
_computing_structure_refinement 'SHELXL97 (Sheldrick, 2008)'
_computing_structure_solution 'SHELXS97 (Sheldrick, 2008)'
_diffrn_ambient_temperature 298(2)
_diffrn_detector_area_resol_mean 28.5714
_diffrn_measured_fraction_theta_full 0.993
_diffrn_measured_fraction_theta_max 0.993
_diffrn_measurement_device_type 'Rigaku AFC-7S Mercury'
_diffrn_measurement_method CCD_Profile_fitting
_diffrn_radiation_monochromator Confocal
_diffrn_radiation_source 'Rotating Anode'
_diffrn_radiation_type MoK\a
_diffrn_radiation_wavelength 0.71073
_diffrn_reflns_av_R_equivalents 0.0368
_diffrn_reflns_av_sigmaI/netI 0.0220
_diffrn_reflns_limit_h_max 6
_diffrn_reflns_limit_h_min -6
_diffrn_reflns_limit_k_max 17
_diffrn_reflns_limit_k_min -25
_diffrn_reflns_limit_l_max 28
_diffrn_reflns_limit_l_min -27
_diffrn_reflns_number 15116
_diffrn_reflns_theta_full 27.50
_diffrn_reflns_theta_max 27.50
_diffrn_reflns_theta_min 2.80
_diffrn_standards_decay_% 0
_diffrn_standards_interval_count 0
_diffrn_standards_interval_time 0
_diffrn_standards_number 0
_exptl_absorpt_coefficient_mu 0.116
_exptl_absorpt_correction_T_max 0.9885
_exptl_absorpt_correction_T_min 0.9442
_exptl_absorpt_correction_type multi-scan
_exptl_absorpt_process_details '(CrystalClear; Rigaku, 2005)'
_exptl_crystal_colour colourless
_exptl_crystal_density_diffrn 1.435
_exptl_crystal_density_method 'not measured'
_exptl_crystal_description Prism
_exptl_crystal_F_000 960
_exptl_crystal_size_max 0.50
_exptl_crystal_size_mid 0.20
_exptl_crystal_size_min 0.10
_refine_diff_density_max 0.205
_refine_diff_density_min -0.286
_refine_ls_extinction_method none
_refine_ls_goodness_of_fit_ref 1.089
_refine_ls_hydrogen_treatment constr
_refine_ls_matrix_type full
_refine_ls_number_parameters 146
_refine_ls_number_reflns 2401
_refine_ls_number_restraints 0
_refine_ls_restrained_S_all 1.089
_refine_ls_R_factor_all 0.0669
_refine_ls_R_factor_gt 0.0564
_refine_ls_shift/su_max 0.000
_refine_ls_shift/su_mean 0.000
_refine_ls_structure_factor_coef Fsqd
_refine_ls_weighting_details 'calc w=1/[\s^2^(Fo^2^)+(0.0855P)^2^+0.7233P] where P=(Fo^2^+2Fc^2^)/3'
_refine_ls_weighting_scheme calc
_refine_ls_wR_factor_gt 0.1569
_refine_ls_wR_factor_ref 0.1667
_reflns_number_gt 2059
_reflns_number_total 2401
_reflns_threshold_expression I>2\s(I)
_cod_data_source_file hb6663.cif
_cod_data_source_block I
_cod_original_cell_volume 2103.1(14)
_cod_database_code 2234219
_cod_database_fobs_code 2234219

loop_
_symmetry_equiv_pos_as_xyz
'x, y, z'
'-x+1/2, -y, z+1/2'
'x+1/2, -y+1/2, -z'
'-x, y+1/2, -z+1/2'
'-x, -y, -z'
'x-1/2, y, -z-1/2'
'-x-1/2, y-1/2, z'
'x, -y-1/2, z-1/2'

loop_
_atom_site_type_symbol
_atom_site_label
_atom_site_fract_x
_atom_site_fract_y
_atom_site_fract_z
_atom_site_U_iso_or_equiv
_atom_site_adp_type
_atom_site_calc_flag
_atom_site_refinement_flags
_atom_site_occupancy
_atom_site_symmetry_multiplicity
O O4 0.0461(3) 0.17797(7) 0.60257(7) 0.0513(4) Uani d . 1 1
O O3 0.2084(3) 0.20433(7) 0.69553(7) 0.0560(4) Uani d . 1 1
O O1 0.9408(3) 0.60527(7) 0.68389(8) 0.0552(4) Uani d . 1 1
C C2 0.7123(4) 0.51980(9) 0.62835(9) 0.0386(4) Uani d . 1 1
O O2 1.0540(3) 0.58943(8) 0.58500(7) 0.0570(4) Uani d . 1 1
C C8 -0.0056(4) 0.33809(9) 0.67078(9) 0.0397(4) Uani d . 1 1
H H8A -0.1384 0.3739 0.6760 0.048 Uiso calc R 1 1
H H8B 0.0950 0.3338 0.7091 0.048 Uiso calc R 1 1
C C7 0.5435(4) 0.50574(9) 0.67792(9) 0.0381(4) Uani d . 1 1
H H6 0.5525 0.5327 0.7132 0.046 Uiso calc R 1 1
N N7 0.1779(3) 0.35565(8) 0.62101(7) 0.0420(4) Uani d . 1 1
C C6 0.3618(4) 0.45234(9) 0.67594(9) 0.0382(4) Uani d . 1 1
H H5 0.2502 0.4438 0.7097 0.046 Uiso calc R 1 1
C C5 0.3452(4) 0.41113(9) 0.62324(9) 0.0369(4) Uani d . 1 1
C C10 0.0490(4) 0.21407(9) 0.65073(9) 0.0395(4) Uani d . 1 1
C C9 -0.1486(4) 0.27183(10) 0.65677(10) 0.0427(5) Uani d . 1 1
H H9A -0.2760 0.2618 0.6897 0.051 Uiso calc R 1 1
H H9B -0.2500 0.2764 0.6186 0.051 Uiso calc R 1 1
C C4 0.5114(4) 0.42647(10) 0.57240(9) 0.0447(5) Uani d . 1 1
H H4 0.4999 0.4004 0.5366 0.054 Uiso calc R 1 1
C C3 0.6909(4) 0.47976(10) 0.57507(9) 0.0450(5) Uani d . 1 1
H H3 0.7995 0.4893 0.5410 0.054 Uiso calc R 1 1
C C1 0.9125(4) 0.57462(9) 0.63300(9) 0.0403(4) Uani d . 1 1
O O5 0.1077(4) 0.28799(9) 0.49724(8) 0.0680(5) Uani d . 1 1
H H1 0.3415 0.1673 0.6803 0.082 Uiso d R 1 1
H H5A 0.1216 0.3062 0.4601 0.082 Uiso d R 1 1
H H5B 0.2810 0.2725 0.4992 0.082 Uiso d R 1 1
H H2 1.1723 0.6267 0.5907 0.082 Uiso d R 1 1
H H7 0.1518 0.3363 0.5801 0.059(7) Uiso d R 1 1

loop_
_atom_site_aniso_label
_atom_site_aniso_U_11
_atom_site_aniso_U_22
_atom_site_aniso_U_33
_atom_site_aniso_U_12
_atom_site_aniso_U_13
_atom_site_aniso_U_23
O4 0.0567(9) 0.0465(8) 0.0507(9) 0.0084(6) -0.0045(7) -0.0030(6)
O3 0.0587(9) 0.0514(8) 0.0578(10) 0.0159(7) -0.0138(7) -0.0084(7)
O1 0.0605(10) 0.0455(8) 0.0597(10) -0.0115(7) -0.0070(7) -0.0042(7)
C2 0.0365(9) 0.0352(9) 0.0441(10) -0.0001(7) -0.0031(7) 0.0057(7)
O2 0.0542(9) 0.0586(9) 0.0583(10) -0.0170(7) -0.0009(7) 0.0130(7)
C8 0.0384(9) 0.0364(9) 0.0444(10) 0.0031(7) 0.0034(8) -0.0010(7)
C7 0.0408(9) 0.0322(9) 0.0412(10) 0.0028(7) -0.0032(8) -0.0012(7)
N7 0.0443(9) 0.0409(8) 0.0407(9) -0.0052(7) 0.0030(7) -0.0046(6)
C6 0.0381(9) 0.0366(9) 0.0401(10) 0.0021(7) 0.0020(7) 0.0007(7)
C5 0.0354(9) 0.0340(8) 0.0414(10) 0.0026(7) -0.0020(7) 0.0020(7)
C10 0.0386(9) 0.0339(9) 0.0460(11) -0.0030(7) 0.0019(8) 0.0044(7)
C9 0.0344(9) 0.0407(10) 0.0530(11) -0.0004(7) 0.0003(8) -0.0001(8)
C4 0.0487(11) 0.0481(11) 0.0372(10) -0.0052(9) 0.0023(8) -0.0043(8)
C3 0.0447(10) 0.0510(11) 0.0392(10) -0.0048(8) 0.0029(8) 0.0049(8)
C1 0.0394(9) 0.0375(9) 0.0441(10) 0.0004(7) -0.0030(8) 0.0065(8)
O5 0.0777(12) 0.0765(12) 0.0498(10) -0.0008(10) 0.0038(8) 0.0037(8)

loop_
_atom_type_symbol
_atom_type_description
_atom_type_scat_dispersion_real
_atom_type_scat_dispersion_imag
_atom_type_scat_source
C C 0.0033 0.0016 'International Tables Vol C Tables 4.2.6.8 and 6.1.1.4'
H H 0.0000 0.0000 'International Tables Vol C Tables 4.2.6.8 and 6.1.1.4'
N N 0.0061 0.0033 'International Tables Vol C Tables 4.2.6.8 and 6.1.1.4'
O O 0.0106 0.0060 'International Tables Vol C Tables 4.2.6.8 and 6.1.1.4'

loop_
_geom_angle_atom_site_label_1
_geom_angle_atom_site_label_2
_geom_angle_atom_site_label_3
_geom_angle
C10 O3 H1 105.0
C7 C2 C3 118.57(17)
C7 C2 C1 119.96(17)
C3 C2 C1 121.45(17)
C1 O2 H2 114.0
N7 C8 C9 110.43(16)
N7 C8 H8A 109.6
C9 C8 H8A 109.6
N7 C8 H8B 109.6
C9 C8 H8B 109.6
H8A C8 H8B 108.1
C6 C7 C2 121.22(17)
C6 C7 H6 119.4
C2 C7 H6 119.4
C5 N7 C8 122.78(15)
C5 N7 H7 115.1
C8 N7 H7 119.9
C7 C6 C5 120.24(17)
C7 C6 H5 119.9
C5 C6 H5 119.9
N7 C5 C6 121.71(17)
N7 C5 C4 119.75(17)
C6 C5 C4 118.51(17)
O4 C10 O3 123.67(18)
O4 C10 C9 119.40(17)
O3 C10 C9 116.92(17)
C10 C9 C8 111.50(15)
C10 C9 H9A 109.3
C8 C9 H9A 109.3
C10 C9 H9B 109.3
C8 C9 H9B 109.3
H9A C9 H9B 108.0
C3 C4 C5 120.54(18)
C3 C4 H4 119.7
C5 C4 H4 119.7
C4 C3 C2 120.87(18)
C4 C3 H3 119.6
C2 C3 H3 119.6
O1 C1 O2 122.35(18)
O1 C1 C2 119.08(17)
O2 C1 C2 118.57(17)
H5A O5 H5B 96.1

loop_
_geom_bond_atom_site_label_1
_geom_bond_atom_site_label_2
_geom_bond_distance
O4 C10 1.261(2)
O3 C10 1.263(2)
O3 H1 1.0351
O1 C1 1.262(2)
C2 C7 1.386(3)
C2 C3 1.400(3)
C2 C1 1.468(3)
O2 C1 1.284(2)
O2 H2 0.9458
C8 N7 1.448(3)
C8 C9 1.515(3)
C8 H8A 0.9700
C8 H8B 0.9700
C7 C6 1.383(3)
C7 H6 0.9300
N7 C5 1.371(2)
N7 H7 0.9720
C6 C5 1.401(3)
C6 H5 0.9300
C5 C4 1.404(3)
C10 C9 1.505(3)
C9 H9A 0.9700
C9 H9B 0.9700
C4 C3 1.375(3)
C4 H4 0.9300
C3 H3 0.9300
O5 H5A 0.8817
O5 H5B 0.9095

loop_
_geom_hbond_atom_site_label_D
_geom_hbond_atom_site_label_H
_geom_hbond_atom_site_label_A
_geom_hbond_site_symmetry_A
_geom_hbond_distance_DH
_geom_hbond_distance_HA
_geom_hbond_distance_DA
_geom_hbond_angle_DHA
N7 H7 O5 . 0.97 2.04 3.009(2) 175
O2 H2 O4 7_765 0.95 1.74 2.662(2) 165
O3 H1 O1 7_755 1.04 1.63 2.622(2) 159
O5 H5A O2 5_666 0.88 2.44 3.103(2) 133
O5 H5A O4 3_556 0.88 2.52 3.129(2) 127
O5 H5B O5 3_556 0.91 2.01 2.890(2) 163

loop_
_cod_related_entry_id
_cod_related_entry_database
_cod_related_entry_code
1 ChemSpider 30657599
